data_7156062
loop_
_publ_author_name
'Chehal, Navneet K.'
'Budzelaar, Peter H. M.'
'Hultin, Philip G.'

_publ_section_title
;
 E-Z isomerization in Suzuki cross-couplings of haloenones: ligand effects
 and evidence for a separate catalytic cycle.
;
_journal_issue 7
_journal_name_full 'Organic &amp; biomolecular chemistry'
_journal_page_first 1134
_journal_page_last 1143
_journal_paper_doi 10.1039/c7ob02925j
_journal_volume 16
_journal_year 2018
_chemical_formula_sum 'C17 H11 Cl O2'
_chemical_formula_weight 282.71
_chemical_name_systematic
;
(Z)-2-chloro-3-(2,3-dihydrobenzofuran-2-yl)-1-phenylprop-2-en-1-one
;
_space_group_IT_number 19
_space_group_name_Hall 'P 2ac 2ab'
_space_group_name_H-M_alt 'P 21 21 21'
_symmetry_cell_setting orthorhombic
_symmetry_space_group_name_Hall 'P 2ac 2ab'
_symmetry_space_group_name_H-M 'P 21 21 21'
_atom_sites_solution_hydrogens geom
_atom_sites_solution_primary direct
_atom_sites_solution_secondary difmap
_audit_creation_method SHELXL-97
_audit_update_record
;
2017-11-18 deposited with the CCDC.
2018-01-15 downloaded from the CCDC.
;
_cell_angle_alpha 90.0
_cell_angle_beta 90.0
_cell_angle_gamma 90.0
_cell_formula_units_Z 4
_cell_length_a 6.1663(8)
_cell_length_b 12.6929(11)
_cell_length_c 17.4233(15)
_cell_measurement_reflns_used 9887
_cell_measurement_temperature 293(2)
_cell_measurement_theta_max 27.56
_cell_measurement_theta_min 2.34
_cell_volume 1363.7(2)
_computing_cell_refinement 'APEX2 software suite'
_computing_data_collection 'APEX2 software suite'
_computing_data_reduction 'APEX2 software suite'
_computing_structure_refinement 'SHELXL-97 (Sheldrick, 1997)'
_computing_structure_solution 'SHELXS-97 (Sheldrick, 1990)'
_diffrn_ambient_temperature 293(2)
_diffrn_measured_fraction_theta_full 0.998
_diffrn_measured_fraction_theta_max 0.998
_diffrn_measurement_device_type
;
Bruker D8 three-circle diffractometer with an APEX-II CCD detector
;
_diffrn_measurement_method 'area detector \f and \w scan'
_diffrn_radiation_monochromator graphite
_diffrn_radiation_source 'fine-focus sealed tube'
_diffrn_radiation_type MoK\a
_diffrn_radiation_wavelength 0.71073
_diffrn_reflns_av_R_equivalents 0.0282
_diffrn_reflns_av_sigmaI/netI 0.0219
_diffrn_reflns_limit_h_max 7
_diffrn_reflns_limit_h_min -7
_diffrn_reflns_limit_k_max 15
_diffrn_reflns_limit_k_min -15
_diffrn_reflns_limit_l_max 21
_diffrn_reflns_limit_l_min -21
_diffrn_reflns_number 10108
_diffrn_reflns_theta_full 25.49
_diffrn_reflns_theta_max 25.49
_diffrn_reflns_theta_min 1.99
_exptl_absorpt_coefficient_mu 0.277
_exptl_absorpt_correction_T_max 0.9805
_exptl_absorpt_correction_T_min 0.76
_exptl_absorpt_correction_type multi-scan
_exptl_absorpt_process_details SADABS
_exptl_crystal_colour colourless
_exptl_crystal_density_diffrn 1.377
_exptl_crystal_density_method 'not measured'
_exptl_crystal_description 'irregular fragment'
_exptl_crystal_F_000 584
_exptl_crystal_size_max 1.0
_exptl_crystal_size_mid 0.5
_exptl_crystal_size_min 0.04
_refine_diff_density_max 0.228
_refine_diff_density_min -0.135
_refine_diff_density_rms 0.037
_refine_ls_abs_structure_details 'Flack H D (1983), Acta Cryst. A39, 876-881'
_refine_ls_abs_structure_Flack 0.00(7)
_refine_ls_extinction_coef 0.0064(15)
_refine_ls_extinction_expression
;
Fc^*^=kFc[1+0.001xFc^2^\l^3^/sin(2\q)]^-1/4^
;
_refine_ls_extinction_method SHELXL
_refine_ls_goodness_of_fit_ref 1.054
_refine_ls_hydrogen_treatment constr
_refine_ls_matrix_type full
_refine_ls_number_parameters 182
_refine_ls_number_reflns 2540
_refine_ls_number_restraints 0
_refine_ls_restrained_S_all 1.054
_refine_ls_R_factor_all 0.0331
_refine_ls_R_factor_gt 0.0316
_refine_ls_shift/su_max 0.0
_refine_ls_shift/su_mean 0.0
_refine_ls_structure_factor_coef Fsqd
_refine_ls_weighting_details
;
calc w=1/[\s^2^(Fo^2^)+(0.0406P)^2^+0.3033P] where P=(Fo^2^+2Fc^2^)/3
;
_refine_ls_weighting_scheme calc
_refine_ls_wR_factor_gt 0.0825
_refine_ls_wR_factor_ref 0.0853
_reflns_number_gt 2445
_reflns_number_total 2540
_reflns_threshold_expression >2sigma(I)
_cod_data_source_file c7ob02925j2.cif
_cod_data_source_block NV3b
_cod_depositor_comments 'Adding full bibliography for 7156061--7156066.cif.'
_cod_original_sg_symbol_H-M P212121
_cod_database_code 7156062

loop_
_symmetry_equiv_pos_as_xyz
'x, y, z'
'-x+1/2, -y, z+1/2'
'x+1/2, -y+1/2, -z'
'-x, y+1/2, -z+1/2'

loop_
_atom_site_label
_atom_site_type_symbol
_atom_site_fract_x
_atom_site_fract_y
_atom_site_fract_z
_atom_site_U_iso_or_equiv
_atom_site_adp_type
_atom_site_occupancy
_atom_site_symmetry_multiplicity
_atom_site_calc_flag
_atom_site_refinement_flags
C1 C 0.7544(4) 0.48724(15) 0.86245(11) 0.0495(5) Uani 1 1 d .
H1 H 0.6885 0.436 0.8926 0.059 Uiso 1 1 calc R
C2 C 0.9374(3) 0.45686(16) 0.82755(11) 0.0475(4) Uani 1 1 d .
Cl2 Cl 1.07858(9) 0.53938(4) 0.76680(3) 0.05974(17) Uani 1 1 d .
C3 C 1.0449(3) 0.35387(16) 0.84182(12) 0.0513(5) Uani 1 1 d .
O3 O 1.2357(3) 0.34228(14) 0.82714(12) 0.0793(5) Uani 1 1 d .
C11 C 0.9170(3) 0.26542(15) 0.87520(11) 0.0474(4) Uani 1 1 d .
C12 C 1.0160(4) 0.20109(17) 0.93016(12) 0.0602(6) Uani 1 1 d .
H12 H 1.1546 0.2168 0.9478 0.072 Uiso 1 1 calc R
C13 C 0.9074(5) 0.11456(18) 0.95796(14) 0.0737(7) Uani 1 1 d .
H13 H 0.9731 0.0722 0.9948 0.088 Uiso 1 1 calc R
C14 C 0.7042(5) 0.08999(17) 0.93219(15) 0.0689(6) Uani 1 1 d .
H14 H 0.6321 0.0316 0.9519 0.083 Uiso 1 1 calc R
C15 C 0.6060(4) 0.15146(18) 0.87719(15) 0.0630(6) Uani 1 1 d .
H15 H 0.4693 0.1337 0.8587 0.076 Uiso 1 1 calc R
C16 C 0.7111(4) 0.23922(17) 0.84971(12) 0.0539(5) Uani 1 1 d .
H16 H 0.643 0.2816 0.8135 0.065 Uiso 1 1 calc R
C21 C 0.6445(3) 0.58673(15) 0.86038(11) 0.0464(4) Uani 1 1 d .
O21 O 0.4577(2) 0.58869(10) 0.90493(8) 0.0493(3) Uani 1 1 d .
C22 C 0.6798(4) 0.68170(15) 0.82752(12) 0.0513(5) Uani 1 1 d .
H22 H 0.7945 0.6994 0.7953 0.062 Uiso 1 1 calc R
C23 C 0.5085(3) 0.74949(15) 0.85145(11) 0.0460(4) Uani 1 1 d .
C24 C 0.4517(4) 0.85478(16) 0.83797(12) 0.0588(5) Uani 1 1 d .
H24 H 0.5376 0.8978 0.8073 0.071 Uiso 1 1 calc R
C25 C 0.2655(4) 0.89271(17) 0.87134(14) 0.0626(6) Uani 1 1 d .
H25 H 0.2248 0.9623 0.8627 0.075 Uiso 1 1 calc R
C26 C 0.1359(4) 0.82886(18) 0.91802(14) 0.0644(6) Uani 1 1 d .
H26 H 0.0109 0.8569 0.9398 0.077 Uiso 1 1 calc R
C27 C 0.1893(4) 0.72528(17) 0.93241(14) 0.0589(5) Uani 1 1 d .
H27 H 0.1039 0.6825 0.9635 0.071 Uiso 1 1 calc R
C28 C 0.3756(3) 0.68875(14) 0.89838(11) 0.0449(4) Uani 1 1 d .

loop_
_atom_site_aniso_label
_atom_site_aniso_U_11
_atom_site_aniso_U_22
_atom_site_aniso_U_33
_atom_site_aniso_U_23
_atom_site_aniso_U_13
_atom_site_aniso_U_12
C1 0.0532(10) 0.0468(10) 0.0485(10) 0.0080(8) 0.0085(9) 0.0061(9)
C2 0.0474(10) 0.0498(10) 0.0453(9) 0.0002(8) 0.0041(8) 0.0017(10)
Cl2 0.0580(3) 0.0592(3) 0.0620(3) 0.0013(2) 0.0157(2) -0.0066(2)
C3 0.0482(11) 0.0547(11) 0.0510(11) -0.0034(9) 0.0048(9) 0.0088(9)
O3 0.0514(9) 0.0813(11) 0.1052(14) 0.0080(10) 0.0184(9) 0.0190(9)
C11 0.0521(10) 0.0441(10) 0.0462(10) -0.0031(8) 0.0023(9) 0.0162(9)
C12 0.0702(14) 0.0528(12) 0.0575(11) -0.0059(10) -0.0175(11) 0.0161(11)
C13 0.112(2) 0.0494(12) 0.0593(13) 0.0056(10) -0.0191(15) 0.0171(14)
C14 0.0954(19) 0.0425(11) 0.0688(14) 0.0013(11) 0.0023(14) 0.0028(12)
C15 0.0606(13) 0.0526(11) 0.0760(14) -0.0026(11) 0.0000(12) 0.0050(10)
C16 0.0547(12) 0.0512(11) 0.0559(11) 0.0054(9) -0.0001(9) 0.0143(10)
C21 0.0473(10) 0.0467(10) 0.0453(10) 0.0024(8) 0.0052(8) 0.0040(8)
O21 0.0528(8) 0.0417(7) 0.0535(7) 0.0059(6) 0.0126(6) 0.0077(6)
C22 0.0539(11) 0.0471(10) 0.0529(11) 0.0054(9) 0.0092(9) 0.0008(9)
C23 0.0537(11) 0.0409(9) 0.0434(9) -0.0021(8) -0.0033(8) 0.0040(8)
C24 0.0761(15) 0.0425(10) 0.0578(12) 0.0034(9) -0.0011(11) 0.0025(11)
C25 0.0772(15) 0.0449(11) 0.0659(13) -0.0025(10) -0.0054(13) 0.0157(11)
C26 0.0629(14) 0.0594(13) 0.0708(14) -0.0116(11) 0.0012(11) 0.0191(11)
C27 0.0581(12) 0.0536(11) 0.0650(13) -0.0009(10) 0.0086(11) 0.0061(10)
C28 0.0505(11) 0.0400(9) 0.0440(9) -0.0020(8) -0.0026(8) 0.0052(8)

loop_
_atom_type_symbol
_atom_type_description
_atom_type_scat_dispersion_real
_atom_type_scat_dispersion_imag
_atom_type_scat_source
C C 0.0033 0.0016 'International Tables Vol C Tables 4.2.6.8 and 6.1.1.4'
H H 0.0 0.0 'International Tables Vol C Tables 4.2.6.8 and 6.1.1.4'
O O 0.0106 0.006 'International Tables Vol C Tables 4.2.6.8 and 6.1.1.4'
Cl Cl 0.1484 0.1585 'International Tables Vol C Tables 4.2.6.8 and 6.1.1.4'

loop_
_geom_angle_atom_site_label_1
_geom_angle_atom_site_label_2
_geom_angle_atom_site_label_3
_geom_angle
C2 C1 C21 129.85(19)
C1 C2 C3 123.62(18)
C1 C2 Cl2 121.96(16)
C3 C2 Cl2 114.27(14)
O3 C3 C2 120.3(2)
O3 C3 C11 120.28(19)
C2 C3 C11 119.44(17)
C16 C11 C12 118.6(2)
C16 C11 C3 122.73(18)
C12 C11 C3 118.45(19)
C13 C12 C11 119.7(2)
C14 C13 C12 120.9(2)
C13 C14 C15 120.2(2)
C16 C15 C14 119.6(2)
C15 C16 C11 121.0(2)
C22 C21 O21 110.74(17)
C22 C21 C1 136.04(18)
O21 C21 C1 113.18(16)
C28 O21 C21 106.03(14)
C21 C22 C23 107.16(18)
C28 C23 C24 118.67(19)
C28 C23 C22 105.91(17)
C24 C23 C22 135.4(2)
C25 C24 C23 118.2(2)
C24 C25 C26 121.4(2)
C27 C26 C25 121.5(2)
C28 C27 C26 116.3(2)
O21 C28 C27 125.83(18)
O21 C28 C23 110.15(17)
C27 C28 C23 124.02(19)

loop_
_geom_bond_atom_site_label_1
_geom_bond_atom_site_label_2
_geom_bond_distance
C1 C2 1.338(3)
C1 C21 1.434(3)
C2 C3 1.487(3)
C2 Cl2 1.725(2)
C3 O3 1.213(3)
C3 C11 1.490(3)
C11 C16 1.386(3)
C11 C12 1.398(3)
C12 C13 1.374(4)
C13 C14 1.367(4)
C14 C15 1.376(3)
C15 C16 1.375(3)
C21 C22 1.352(3)
C21 O21 1.389(2)
O21 C28 1.372(2)
C22 C23 1.425(3)
C23 C28 1.391(3)
C23 C24 1.401(3)
C24 C25 1.374(3)
C25 C26 1.399(4)
C26 C27 1.378(3)
C27 C28 1.373(3)
